data_7024101
loop_
_publ_author_name
'Watanabe, Takahito'
'Ishida, Yutaka'
'Matsuo, Tsukasa'
'Kawaguchi, Hiroyuki'

_publ_section_title
;
 Syntheses and structures of zirconium(IV) complexes supported by
 2,6-di-adamantylaryloxide ligands and formation of arene-bridged
 dizirconium complexes with an inverse sandwich structure.
;
_journal_issue 2
_journal_name_full 'Dalton transactions (Cambridge, England : 2003)'
_journal_page_first 484
_journal_page_last 491
_journal_paper_doi 10.1039/b911082h
_journal_volume 39
_journal_year 2010
_chemical_formula_moiety 'C35 H51 Li O3'
_chemical_formula_sum 'C35 H51 Li O3'
_chemical_formula_weight 526.70
_chemical_name_systematic
;
?
;
_space_group_IT_number 15
_symmetry_cell_setting monoclinic
_symmetry_space_group_name_Hall '-C 2yc'
_symmetry_space_group_name_H-M 'C 1 2/c 1'
_atom_sites_solution_hydrogens geom
_atom_sites_solution_primary direct
_atom_sites_solution_secondary difmap
_audit_creation_method SHELXL-97
_cell_angle_alpha 90.00
_cell_angle_beta 105.611(12)
_cell_angle_gamma 90.00
_cell_formula_units_Z 4
_cell_length_a 18.930(15)
_cell_length_b 12.889(8)
_cell_length_c 12.831(10)
_cell_measurement_reflns_used 3821
_cell_measurement_temperature 173(2)
_cell_measurement_theta_max 27.4835
_cell_measurement_theta_min 3.1147
_cell_volume 3015(4)
_computing_cell_refinement 'CrystalClear (Rigaku Corp., 2000)'
_computing_data_collection 'CrystalClear (Rigaku Corp., 2000)'
_computing_data_reduction 'CrystalClear (Rigaku Corp., 2000)'
_computing_structure_refinement 'SHELXL-97 (Sheldrick, 1997)'
_computing_structure_solution 'SHELXS-97 (Sheldrick, 1997)'
_diffrn_ambient_temperature 173(2)
_diffrn_detector_area_resol_mean 14.6199
_diffrn_measured_fraction_theta_full 0.981
_diffrn_measured_fraction_theta_max 0.981
_diffrn_measurement_device_type 'Mercury CCD (2x2 bin mode)'
_diffrn_measurement_method dtintegrate.ref
_diffrn_radiation_monochromator 'Graphite Monochromator'
_diffrn_radiation_source 'Rotating Anode'
_diffrn_radiation_type 'Mo K\a'
_diffrn_radiation_wavelength 0.71070
_diffrn_reflns_av_R_equivalents 0.0389
_diffrn_reflns_av_sigmaI/netI 0.0335
_diffrn_reflns_limit_h_max 22
_diffrn_reflns_limit_h_min -24
_diffrn_reflns_limit_k_max 16
_diffrn_reflns_limit_k_min -16
_diffrn_reflns_limit_l_max 15
_diffrn_reflns_limit_l_min -16
_diffrn_reflns_number 11462
_diffrn_reflns_theta_full 27.48
_diffrn_reflns_theta_max 27.48
_diffrn_reflns_theta_min 3.97
_exptl_absorpt_coefficient_mu 0.071
_exptl_absorpt_correction_T_max 0.9860
_exptl_absorpt_correction_T_min 0.9722
_exptl_absorpt_correction_type multi-scan
_exptl_absorpt_process_details 'Jacobson, R. (1998) Private communication'
_exptl_crystal_colour Colorless
_exptl_crystal_density_diffrn 1.160
_exptl_crystal_density_method 'not measured'
_exptl_crystal_description Prism
_exptl_crystal_F_000 1152
_exptl_crystal_size_max 0.40
_exptl_crystal_size_mid 0.31
_exptl_crystal_size_min 0.20
_refine_diff_density_max 0.319
_refine_diff_density_min -0.216
_refine_diff_density_rms 0.036
_refine_ls_extinction_method none
_refine_ls_goodness_of_fit_ref 1.158
_refine_ls_hydrogen_treatment constr
_refine_ls_matrix_type full
_refine_ls_number_parameters 228
_refine_ls_number_reflns 3395
_refine_ls_number_restraints 0
_refine_ls_restrained_S_all 1.158
_refine_ls_R_factor_all 0.0985
_refine_ls_R_factor_gt 0.0893
_refine_ls_shift/su_max 0.000
_refine_ls_shift/su_mean 0.000
_refine_ls_structure_factor_coef Fsqd
_refine_ls_weighting_details 'calc w=1/[\s^2^(Fo^2^)+(0.0805P)^2^+2.6799P] where P=(Fo^2^+2Fc^2^)/3'
_refine_ls_weighting_scheme calc
_refine_ls_wR_factor_gt 0.2017
_refine_ls_wR_factor_ref 0.2075
_reflns_number_gt 3079
_reflns_number_total 3395
_reflns_threshold_expression >2sigma(I)
_cod_data_source_file b911082h.txt
_cod_data_source_block '[Ar(Me)O]Li(THF)2'
_cod_original_sg_symbol_H-M C2/c
_cod_database_code 7024101

loop_
_symmetry_equiv_pos_as_xyz
'x, y, z'
'-x, y, -z+1/2'
'x+1/2, y+1/2, z'
'-x+1/2, y+1/2, -z+1/2'
'-x, -y, -z'
'x, -y, z-1/2'
'-x+1/2, -y+1/2, -z'
'x+1/2, -y+1/2, z-1/2'

loop_
_atom_site_label
_atom_site_type_symbol
_atom_site_fract_x
_atom_site_fract_y
_atom_site_fract_z
_atom_site_U_iso_or_equiv
_atom_site_adp_type
_atom_site_occupancy
_atom_site_symmetry_multiplicity
_atom_site_calc_flag
_atom_site_refinement_flags
_atom_site_disorder_assembly
_atom_site_disorder_group
C1 C 0.5000 -0.10510(18) 0.7500 0.0314(5) Uani 1 2 d S . .
C2 C 0.56768(9) -0.16237(14) 0.77820(16) 0.0373(4) Uani 1 1 d . . .
C3 C 0.56500(11) -0.26972(16) 0.7781(2) 0.0651(8) Uani 1 1 d . . .
H1 H 0.6099 -0.3071 0.7983 0.078 Uiso 1 1 calc R . .
C4 C 0.5000 -0.3252(2) 0.7500 0.0888(16) Uani 1 2 d S . .
C5 C 0.64169(9) -0.10589(13) 0.80813(14) 0.0325(4) Uani 1 1 d . . .
C6 C 0.64916(9) -0.03754(14) 0.90904(14) 0.0349(4) Uani 1 1 d . . .
H2 H 0.6077 0.0120 0.8955 0.042 Uiso 1 1 calc R . .
H3 H 0.6469 -0.0818 0.9711 0.042 Uiso 1 1 calc R . .
C7 C 0.70745(10) -0.18147(16) 0.83535(18) 0.0459(5) Uani 1 1 d . . .
H4 H 0.7045 -0.2261 0.8969 0.055 Uiso 1 1 calc R . .
H5 H 0.7051 -0.2269 0.7723 0.055 Uiso 1 1 calc R . .
C8 C 0.65001(10) -0.03787(16) 0.71274(15) 0.0386(4) Uani 1 1 d . . .
H6 H 0.6482 -0.0825 0.6493 0.046 Uiso 1 1 calc R . .
H7 H 0.6087 0.0118 0.6925 0.046 Uiso 1 1 calc R . .
C9 C 0.72185(10) 0.02275(16) 0.93726(15) 0.0415(5) Uani 1 1 d . . .
H8 H 0.7247 0.0679 1.0016 0.050 Uiso 1 1 calc R . .
C10 C 0.78076(10) -0.12278(18) 0.86477(19) 0.0508(6) Uani 1 1 d . . .
H9 H 0.8220 -0.1739 0.8818 0.061 Uiso 1 1 calc R . .
C11 C 0.72267(11) 0.02214(18) 0.74303(16) 0.0470(5) Uani 1 1 d . . .
H10 H 0.7260 0.0668 0.6808 0.056 Uiso 1 1 calc R . .
C12 C 0.78568(11) -0.05455(18) 0.96312(17) 0.0498(6) Uani 1 1 d . . .
H11 H 0.8329 -0.0166 0.9821 0.060 Uiso 1 1 calc R . .
H12 H 0.7834 -0.0980 1.0257 0.060 Uiso 1 1 calc R . .
C13 C 0.78667(11) -0.0547(2) 0.76943(19) 0.0587(6) Uani 1 1 d . . .
H13 H 0.8338 -0.0165 0.7886 0.070 Uiso 1 1 calc R . .
H14 H 0.7851 -0.0986 0.7055 0.070 Uiso 1 1 calc R . .
C14 C 0.72616(11) 0.08988(17) 0.84104(16) 0.0461(5) Uani 1 1 d . . .
H15 H 0.6849 0.1399 0.8241 0.055 Uiso 1 1 calc R . .
H16 H 0.7726 0.1297 0.8596 0.055 Uiso 1 1 calc R . .
C15 C 0.5000 -0.4432(3) 0.7500 0.149(3) Uani 1 2 d S . .
H17 H 0.5507 -0.4685 0.7719 0.223 Uiso 0.50 1 calc PR . .
H18 H 0.4758 -0.4685 0.6771 0.223 Uiso 0.50 1 calc PR . .
H19 H 0.4736 -0.4685 0.8010 0.223 Uiso 0.50 1 calc PR . .
O1 O 0.5000 -0.00417(12) 0.7500 0.0340(4) Uani 1 2 d S . .
Li1 Li 0.4697(4) 0.1221(5) 0.7388(6) 0.0479(16) Uani 0.50 1 d P . .
O2 O 0.4712(2) 0.2112(2) 0.8584(4) 0.0593(9) Uani 0.50 1 d P . 1
C16 C 0.4846(3) 0.3193(4) 0.8576(6) 0.0776(18) Uani 0.50 1 d P A 1
H20 H 0.4466 0.3577 0.8819 0.093 Uiso 0.50 1 calc PR A 1
H21 H 0.4831 0.3424 0.7835 0.093 Uiso 0.50 1 calc PR A 1
C17 C 0.5573(5) 0.3396(6) 0.9312(8) 0.104(3) Uani 0.50 1 d P A 1
H22 H 0.5543 0.3941 0.9842 0.125 Uiso 0.50 1 calc PR A 1
H23 H 0.5919 0.3626 0.8902 0.125 Uiso 0.50 1 calc PR A 1
C18 C 0.5823(4) 0.2380(5) 0.9883(6) 0.0746(18) Uani 0.50 1 d P A 1
H24 H 0.6032 0.2483 1.0671 0.090 Uiso 0.50 1 calc PR A 1
H25 H 0.6190 0.2031 0.9581 0.090 Uiso 0.50 1 calc PR A 1
C19 C 0.5111(4) 0.1771(6) 0.9644(6) 0.0565(17) Uani 0.50 1 d P A 1
H26 H 0.5206 0.1016 0.9650 0.068 Uiso 0.50 1 calc PR A 1
H27 H 0.4836 0.1929 1.0182 0.068 Uiso 0.50 1 calc PR A 1
O3 O 0.45983(19) 0.2051(3) 0.6114(3) 0.0654(10) Uani 0.50 1 d P . 2
C20 C 0.5202(5) 0.2021(9) 0.5593(11) 0.088(3) Uani 0.50 1 d P . 2
H28 H 0.5673 0.1850 0.6122 0.105 Uiso 0.50 1 calc PR . 2
H29 H 0.5104 0.1506 0.4998 0.105 Uiso 0.50 1 calc PR . 2
C21 C 0.5210(3) 0.3079(6) 0.5177(5) 0.083(2) Uani 0.50 1 d P B 2
H30 H 0.5431 0.3094 0.4560 0.100 Uiso 0.50 1 calc PR B 2
H31 H 0.5489 0.3551 0.5750 0.100 Uiso 0.50 1 calc PR B 2
C22 C 0.4426(3) 0.3376(5) 0.4828(6) 0.0703(15) Uani 0.50 1 d P B 2
H32 H 0.4209 0.3190 0.4059 0.084 Uiso 0.50 1 calc PR B 2
H33 H 0.4368 0.4131 0.4915 0.084 Uiso 0.50 1 calc PR B 2
C23 C 0.4066(3) 0.2785(5) 0.5538(5) 0.0545(12) Uani 0.50 1 d P B 2
H34 H 0.3918 0.3258 0.6049 0.065 Uiso 0.50 1 calc PR B 2
H35 H 0.3624 0.2423 0.5100 0.065 Uiso 0.50 1 calc PR B 2

loop_
_atom_site_aniso_label
_atom_site_aniso_U_11
_atom_site_aniso_U_22
_atom_site_aniso_U_33
_atom_site_aniso_U_23
_atom_site_aniso_U_13
_atom_site_aniso_U_12
C1 0.0283(12) 0.0258(11) 0.0376(12) 0.000 0.0046(9) 0.000
C2 0.0261(8) 0.0293(9) 0.0514(11) -0.0002(7) 0.0018(7) 0.0012(6)
C3 0.0294(10) 0.0301(10) 0.121(2) -0.0011(11) -0.0043(12) 0.0059(8)
C4 0.0393(17) 0.0241(14) 0.181(5) 0.000 -0.008(2) 0.000
C5 0.0235(8) 0.0334(9) 0.0381(9) 0.0010(7) 0.0039(6) 0.0003(6)
C6 0.0310(9) 0.0407(10) 0.0308(8) 0.0047(7) 0.0049(7) -0.0038(7)
C7 0.0275(9) 0.0441(11) 0.0605(12) -0.0003(9) 0.0021(8) 0.0062(8)
C8 0.0318(9) 0.0511(11) 0.0313(9) -0.0004(8) 0.0056(7) 0.0009(8)
C9 0.0376(10) 0.0494(11) 0.0331(9) -0.0001(8) 0.0022(7) -0.0104(8)
C10 0.0256(9) 0.0618(13) 0.0610(13) 0.0065(10) 0.0048(8) 0.0058(9)
C11 0.0361(10) 0.0686(14) 0.0370(10) 0.0111(9) 0.0109(8) -0.0088(9)
C12 0.0306(9) 0.0636(14) 0.0469(11) 0.0114(10) -0.0040(8) -0.0085(9)
C13 0.0313(10) 0.0907(18) 0.0565(13) -0.0012(12) 0.0161(9) -0.0026(11)
C14 0.0363(10) 0.0502(11) 0.0474(11) 0.0067(9) 0.0036(8) -0.0147(8)
C15 0.053(2) 0.0225(16) 0.334(10) 0.000 -0.012(4) 0.000
O1 0.0282(8) 0.0251(8) 0.0461(10) 0.000 0.0054(7) 0.000
Li1 0.049(3) 0.031(3) 0.062(4) 0.007(3) 0.011(3) 0.005(3)
O2 0.065(2) 0.0322(15) 0.073(2) -0.0018(16) 0.0044(19) -0.0031(14)
C16 0.069(3) 0.031(2) 0.110(5) -0.001(2) -0.013(3) 0.002(2)
C17 0.084(5) 0.073(4) 0.129(7) 0.042(5) -0.017(5) -0.024(4)
C18 0.082(4) 0.069(4) 0.061(4) 0.006(3) -0.001(3) 0.001(3)
C19 0.081(5) 0.046(3) 0.052(3) -0.002(2) 0.034(4) -0.010(3)
O3 0.060(2) 0.0565(19) 0.086(2) 0.0356(18) 0.0313(19) 0.0219(16)
C20 0.065(6) 0.094(8) 0.114(9) 0.016(7) 0.042(6) 0.030(5)
C21 0.046(3) 0.119(5) 0.085(4) 0.057(4) 0.018(3) 0.017(3)
C22 0.056(3) 0.076(4) 0.080(4) 0.024(3) 0.020(3) 0.015(3)
C23 0.046(3) 0.054(3) 0.061(3) 0.011(3) 0.010(2) 0.008(2)

loop_
_atom_type_symbol
_atom_type_description
_atom_type_scat_dispersion_real
_atom_type_scat_dispersion_imag
_atom_type_scat_source
C C 0.0033 0.0016 'International Tables Vol C Tables 4.2.6.8 and 6.1.1.4'
H H 0.0000 0.0000 'International Tables Vol C Tables 4.2.6.8 and 6.1.1.4'
O O 0.0106 0.0060 'International Tables Vol C Tables 4.2.6.8 and 6.1.1.4'
Li Li -0.0003 0.0001 'International Tables Vol C Tables 4.2.6.8 and 6.1.1.4'

loop_
_geom_angle_atom_site_label_1
_geom_angle_atom_site_label_2
_geom_angle_atom_site_label_3
_geom_angle
_geom_angle_site_symmetry_1
_geom_angle_site_symmetry_3
O1 C1 C2 120.89(11) . 2_656
O1 C1 C2 120.89(11) . .
C2 C1 C2 118.2(2) 2_656 .
C3 C2 C1 118.87(17) . .
C3 C2 C5 120.36(16) . .
C1 C2 C5 120.76(16) . .
C4 C3 C2 123.08(19) . .
C4 C3 H1 118.5 . .
C2 C3 H1 118.5 . .
C3 C4 C3 117.8(3) 2_656 .
C3 C4 C15 121.08(14) 2_656 .
C3 C4 C15 121.08(14) . .
C2 C5 C6 110.66(14) . .
C2 C5 C7 112.56(16) . .
C6 C5 C7 106.52(14) . .
C2 C5 C8 110.58(14) . .
C6 C5 C8 109.56(15) . .
C7 C5 C8 106.79(15) . .
C9 C6 C5 111.16(15) . .
C9 C6 H2 109.4 . .
C5 C6 H2 109.4 . .
C9 C6 H3 109.4 . .
C5 C6 H3 109.4 . .
H2 C6 H3 108.0 . .
C10 C7 C5 111.39(17) . .
C10 C7 H4 109.3 . .
C5 C7 H4 109.3 . .
C10 C7 H5 109.3 . .
C5 C7 H5 109.3 . .
H4 C7 H5 108.0 . .
C11 C8 C5 111.12(15) . .
C11 C8 H6 109.4 . .
C5 C8 H6 109.4 . .
C11 C8 H7 109.4 . .
C5 C8 H7 109.4 . .
H6 C8 H7 108.0 . .
C14 C9 C12 109.45(17) . .
C14 C9 C6 109.58(15) . .
C12 C9 C6 109.04(17) . .
C14 C9 H8 109.6 . .
C12 C9 H8 109.6 . .
C6 C9 H8 109.6 . .
C12 C10 C13 109.2(2) . .
C12 C10 C7 109.78(17) . .
C13 C10 C7 109.92(17) . .
C12 C10 H9 109.3 . .
C13 C10 H9 109.3 . .
C7 C10 H9 109.3 . .
C14 C11 C13 109.48(17) . .
C14 C11 C8 109.64(16) . .
C13 C11 C8 109.4(2) . .
C14 C11 H10 109.4 . .
C13 C11 H10 109.4 . .
C8 C11 H10 109.4 . .
C10 C12 C9 109.14(16) . .
C10 C12 H11 109.9 . .
C9 C12 H11 109.9 . .
C10 C12 H12 109.9 . .
C9 C12 H12 109.9 . .
H11 C12 H12 108.3 . .
C11 C13 C10 108.88(16) . .
C11 C13 H13 109.9 . .
C10 C13 H13 109.9 . .
C11 C13 H14 109.9 . .
C10 C13 H14 109.9 . .
H13 C13 H14 108.3 . .
C11 C14 C9 110.12(19) . .
C11 C14 H15 109.6 . .
C9 C14 H15 109.6 . .
C11 C14 H16 109.6 . .
C9 C14 H16 109.6 . .
H15 C14 H16 108.2 . .
C4 C15 H17 109.5 . .
C4 C15 H18 109.5 . .
H17 C15 H18 109.5 . .
C4 C15 H19 109.5 . .
H17 C15 H19 109.5 . .
H18 C15 H19 109.5 . .
C1 O1 Li1 161.3(2) . .
C1 O1 Li1 161.3(2) . 2_656
O1 Li1 O2 124.7(4) . .
O1 Li1 O3 123.6(4) . .
O2 Li1 O3 109.0(4) . .
C16 O2 C19 105.0(4) . .
C16 O2 Li1 123.3(5) . .
C19 O2 Li1 117.9(4) . .
O2 C16 C17 108.0(5) . .
O2 C16 H20 110.1 . .
C17 C16 H20 110.1 . .
O2 C16 H21 110.1 . .
C17 C16 H21 110.1 . .
H20 C16 H21 108.4 . .
C16 C17 C18 105.9(5) . .
C16 C17 H22 110.5 . .
C18 C17 H22 110.5 . .
C16 C17 H23 110.5 . .
C18 C17 H23 110.5 . .
H22 C17 H23 108.7 . .
C17 C18 C19 101.8(5) . .
C17 C18 H24 111.4 . .
C19 C18 H24 111.4 . .
C17 C18 H25 111.4 . .
C19 C18 H25 111.4 . .
H24 C18 H25 109.3 . .
O2 C19 C18 104.2(6) . .
O2 C19 H26 110.9 . .
C18 C19 H26 110.9 . .
O2 C19 H27 110.9 . .
C18 C19 H27 110.9 . .
H26 C19 H27 108.9 . .
C23 O3 C20 107.9(5) . .
C23 O3 Li1 134.5(4) . .
C20 O3 Li1 117.5(5) . .
C21 C20 O3 103.1(7) . .
C21 C20 H28 111.2 . .
O3 C20 H28 111.2 . .
C21 C20 H29 111.2 . .
O3 C20 H29 111.2 . .
H28 C20 H29 109.1 . .
C20 C21 C22 104.1(5) . .
C20 C21 H30 110.9 . .
C22 C21 H30 110.9 . .
C20 C21 H31 110.9 . .
C22 C21 H31 110.9 . .
H30 C21 H31 109.0 . .
C21 C22 C23 105.6(4) . .
C21 C22 H32 110.6 . .
C23 C22 H32 110.6 . .
C21 C22 H33 110.6 . .
C23 C22 H33 110.6 . .
H32 C22 H33 108.7 . .
O3 C23 C22 106.2(4) . .
O3 C23 H34 110.5 . .
C22 C23 H34 110.5 . .
O3 C23 H35 110.5 . .
C22 C23 H35 110.5 . .
H34 C23 H35 108.7 . .

loop_
_geom_bond_atom_site_label_1
_geom_bond_atom_site_label_2
_geom_bond_distance
_geom_bond_site_symmetry_2
C1 O1 1.301(3) .
C1 C2 1.438(2) 2_656
C1 C2 1.438(2) .
C2 C3 1.385(3) .
C2 C5 1.533(2) .
C3 C4 1.384(3) .
C3 H1 0.9500 .
C4 C3 1.384(3) 2_656
C4 C15 1.521(4) .
C5 C6 1.541(3) .
C5 C7 1.545(3) .
C5 C8 1.548(3) .
C6 C9 1.536(3) .
C6 H2 0.9900 .
C6 H3 0.9900 .
C7 C10 1.536(3) .
C7 H4 0.9900 .
C7 H5 0.9900 .
C8 C11 1.534(3) .
C8 H6 0.9900 .
C8 H7 0.9900 .
C9 C14 1.528(3) .
C9 C12 1.532(3) .
C9 H8 1.0000 .
C10 C12 1.520(3) .
C10 C13 1.534(3) .
C10 H9 1.0000 .
C11 C14 1.518(3) .
C11 C13 1.530(3) .
C11 H10 1.0000 .
C12 H11 0.9900 .
C12 H12 0.9900 .
C13 H13 0.9900 .
C13 H14 0.9900 .
C14 H15 0.9900 .
C14 H16 0.9900 .
C15 H17 0.9800 .
C15 H18 0.9800 .
C15 H19 0.9800 .
O1 Li1 1.719(7) .
O1 Li1 1.719(7) 2_656
Li1 O2 1.911(9) .
Li1 O3 1.920(8) .
O2 C16 1.416(6) .
O2 C19 1.435(9) .
C16 C17 1.468(8) .
C16 H20 0.9900 .
C16 H21 0.9900 .
C17 C18 1.513(9) .
C17 H22 0.9900 .
C17 H23 0.9900 .
C18 C19 1.518(11) .
C18 H24 0.9900 .
C18 H25 0.9900 .
C19 H26 0.9900 .
C19 H27 0.9900 .
O3 C23 1.434(6) .
O3 C20 1.471(11) .
C20 C21 1.465(12) .
C20 H28 0.9900 .
C20 H29 0.9900 .
C21 C22 1.480(7) .
C21 H30 0.9900 .
C21 H31 0.9900 .
C22 C23 1.486(8) .
C22 H32 0.9900 .
C22 H33 0.9900 .
C23 H34 0.9900 .
C23 H35 0.9900 .
